data_4503015
loop_
_publ_author_name
'Mihalcea, Ionut'
'Henry, Natacha'
'Volkringer, Christophe'
'Loiseau, Thierry'

_publ_section_title
;
 Uranyl--Pyromellitate Coordination Polymers: Toward Three-Dimensional
 Open Frameworks with Large Channel Systems
;
_journal_issue 1
_journal_name_full 'Crystal Growth &amp; Design'
_journal_page_first 526
_journal_paper_doi 10.1021/cg201509v
_journal_volume 12
_journal_year 2012
_chemical_formula_moiety '2(N H4 1+).  6(U O2 2+).  1.5(C10 O8 H2 4-).  4(O H 1-). 2(O  2-);  n(H2 O)'
_chemical_formula_sum 'C15 H3 N2 O35 U6'
_chemical_formula_weight 2199.3
_chemical_name_systematic
;
 ?
;
_space_group_IT_number 58
_symmetry_cell_setting orthorhombic
_symmetry_space_group_name_Hall '-P 2 2n'
_symmetry_space_group_name_H-M 'P n n m'
_atom_sites_solution_hydrogens geom
_atom_sites_solution_primary direct
_atom_sites_solution_secondary difmap
_audit_creation_method SHELXL-97
_cell_angle_alpha 90
_cell_angle_beta 90
_cell_angle_gamma 90
_cell_formula_units_Z 4
_cell_length_a 13.198(2)
_cell_length_b 14.852(2)
_cell_length_c 23.407(4)
_cell_measurement_reflns_used 9241
_cell_measurement_temperature 293
_cell_measurement_theta_max 33.037
_cell_measurement_theta_min 2.783
_cell_volume 4588.2(12)
_computing_cell_refinement unknown
_computing_data_collection unknown
_computing_data_reduction unknown
_computing_molecular_graphics unknown
_computing_structure_solution unknown
_diffrn_ambient_temperature 293
_diffrn_measured_fraction_theta_full 0.99
_diffrn_measured_fraction_theta_max 0.99
_diffrn_radiation_source 'X-ray tube'
_diffrn_radiation_type 'Mo K\a'
_diffrn_radiation_wavelength 0.71069
_diffrn_reflns_av_R_equivalents 0.0634
_diffrn_reflns_av_sigmaI/netI 0.0293
_diffrn_reflns_limit_h_max 20
_diffrn_reflns_limit_h_min -20
_diffrn_reflns_limit_k_max 22
_diffrn_reflns_limit_k_min -22
_diffrn_reflns_limit_l_max 35
_diffrn_reflns_limit_l_min -35
_diffrn_reflns_number 135027
_diffrn_reflns_theta_full 33.21
_diffrn_reflns_theta_max 33.21
_diffrn_reflns_theta_min 1.62
_exptl_absorpt_coefficient_mu 21.198
_exptl_absorpt_correction_T_max 0.5988
_exptl_absorpt_correction_T_min 0.1004
_exptl_absorpt_correction_type empirical
_exptl_absorpt_process_details sadabs
_exptl_crystal_colour yellow
_exptl_crystal_density_diffrn 3.1829
_exptl_crystal_density_method 'not measured'
_exptl_crystal_description needle
_exptl_crystal_F_000 3756
_exptl_crystal_size_max 0.20
_exptl_crystal_size_mid 0.08
_exptl_crystal_size_min 0.03
_refine_diff_density_max 4.81
_refine_diff_density_min -5.51
_refine_diff_density_rms 2.003
_refine_ls_extinction_method none
_refine_ls_goodness_of_fit_ref 2.94
_refine_ls_hydrogen_treatment constr
_refine_ls_matrix_type full
_refine_ls_number_parameters 139
_refine_ls_number_reflns 8983
_refine_ls_number_restraints 0
_refine_ls_restrained_S_all 7.707
_refine_ls_R_factor_all 0.0634
_refine_ls_R_factor_gt 0.0444
_refine_ls_shift/su_max 0.0457
_refine_ls_shift/su_mean 0.0057
_refine_ls_structure_factor_coef F
_refine_ls_weighting_details w=1/(\s^2^(F)+0.0001F^2^)
_refine_ls_weighting_scheme sigma
_refine_ls_wR_factor_gt 0.0733
_refine_ls_wR_factor_ref 0.0747
_reflns_number_gt 6688
_reflns_number_total 8983
_reflns_threshold_expression I>3\s(I)
_cod_data_source_file cg201509v_si_005.cif
_cod_data_source_block upyropnnmcif
_cod_original_cell_volume 4588.1(12)
_cod_database_code 4503015

loop_
_symmetry_equiv_pos_site_id
_symmetry_equiv_pos_as_xyz
1 x,y,z
2 -x,-y,z
3 -x+1/2,y+1/2,-z+1/2
4 x+1/2,-y+1/2,-z+1/2
5 -x,-y,-z
6 x,y,-z
7 x+1/2,-y+1/2,z+1/2
8 -x+1/2,y+1/2,z+1/2

loop_
_atom_site_label
_atom_site_type_symbol
_atom_site_fract_x
_atom_site_fract_y
_atom_site_fract_z
_atom_site_adp_type
_atom_site_U_iso_or_equiv
_atom_site_symmetry_multiplicity
_atom_site_occupancy
_atom_site_calc_flag
U1 U 0.35240(3) 0.20052(2) 0.191580(13) Uani 0.01470(9) 8 1 d
U2 U 0.01202(3) 0.19351(2) 0.192903(14) Uani 0.01519(9) 8 1 d
U3 U 0.16852(3) 0.314568(19) 0.304326(13) Uani 0.01404(8) 8 1 d
O1h O 0.1801(4) 0.1935(3) 0.2346(2) Uiso 0.0158(12) 8 1 d
O81b O 0.0812(5) -0.1546(4) 0.1081(2) Uiso 0.0191(13) 8 1 d
O71a O 0.5698(5) 0.0772(3) 0.1426(2) Uiso 0.0188(12) 8 1 d
O71b O 0.1081(5) 0.0866(4) 0.1391(3) Uiso 0.0234(14) 8 1 d
O82b O 0.2209(5) -0.0900(3) 0.1437(2) Uiso 0.0205(13) 8 1 d
O1 O 0.5119(4) 0.2209(4) 0.2263(3) Uiso 0.0175(13) 8 1 d
O11u O 0.3428(5) 0.3136(4) 0.1694(3) Uiso 0.0222(13) 8 1 d
O12u O 0.3594(5) 0.0877(4) 0.2125(3) Uiso 0.0225(13) 8 1 d
O21u O 0.0483(5) 0.2882(4) 0.1524(3) Uiso 0.0249(14) 8 1 d
O31u O 0.1798(5) 0.3907(4) 0.2463(2) Uiso 0.0209(13) 8 1 d
O22u O -0.0263(5) 0.0983(4) 0.2336(3) Uiso 0.0229(14) 8 1 d
O72b O 0.2459(5) 0.1628(4) 0.1123(3) Uiso 0.0215(13) 8 1 d
O72a O 0.4532(5) 0.1712(4) 0.1084(3) Uiso 0.0213(13) 8 1 d
O2h O 0.3429(4) 0.2493(4) 0.2909(2) Uiso 0.0165(12) 8 1 d
O32u O 0.1615(5) 0.2388(4) 0.3629(3) Uiso 0.0230(13) 8 1 d
C7b C 0.1808(7) 0.0996(5) 0.1057(4) Uiso 0.0172(16) 8 1 d
C6b C 0.1968(9) 0.0925(7) 0 Uiso 0.015(2) 4 1 d
C7a C 0.5081(7) 0.0998(5) 0.1056(4) Uiso 0.0168(17) 8 1 d
C1a C 0.4990(6) 0.0480(5) 0.0519(4) Uiso 0.0147(16) 8 1 d
C1b C 0.1843(6) 0.0463(5) 0.0514(3) Uiso 0.0153(15) 8 1 d
C3b C 0.1532(8) -0.0913(7) 0 Uiso 0.013(2) 4 1 d
C2b C 0.1630(6) -0.0454(5) 0.0517(3) Uiso 0.0162(16) 8 1 d
C8b C 0.1527(7) -0.0975(5) 0.1053(4) Uiso 0.0163(16) 8 1 d
C3a C 0.4998(8) 0.0949(7) 0 Uiso 0.014(2) 4 1 d
O1w O 0.197(2) 0.3756(19) 0.0692(12) Uiso 0.129(10) 8 0.5 d
O2w O 0.509(2) 0.3630(18) 0.0679(12) Uiso 0.130(11) 8 0.5 d
O3w O 0 0.5 0.2072(7) Uiso 0.074(5) 4 1 d
O4w O 0.1688(6) 0.0269(5) 0.2824(4) Uiso 0.0392(19) 8 1 d
N1 N 0.3479(8) 0.0986(6) 0.3582(4) Uiso 0.048(3) 8 1 d
H1c6b H 0.213717 0.155347 0 Uiso 0.0178 4 1 d
H1c3b H 0.13969 -0.154806 0 Uiso 0.0157 4 1 d
H1c3a H 0.501011 0.15948 0 Uiso 0.017 4 1 d

loop_
_atom_type_symbol
_atom_type_scat_dispersion_real
_atom_type_scat_dispersion_imag
_atom_type_scat_source
_atom_type_scat_Cromer_Mann_a1
_atom_type_scat_Cromer_Mann_b1
_atom_type_scat_Cromer_Mann_a2
_atom_type_scat_Cromer_Mann_b2
_atom_type_scat_Cromer_Mann_a3
_atom_type_scat_Cromer_Mann_b3
_atom_type_scat_Cromer_Mann_a4
_atom_type_scat_Cromer_Mann_b4
_atom_type_scat_Cromer_Mann_c
C 0.0033 0.0016 'International Tables Vol C tables 4.2.6.8 and 6.1.1.4' 2.31 20.843901 1.02 10.2075 1.5886 0.5687 0.865 51.651199 0.2156
H 0.0000 0.0000 'International Tables Vol C tables 4.2.6.8 and 6.1.1.4' 0.493002 10.5109 0.322912 26.1257 0.140191 3.14236 0.04081 57.799702 0.003038
N 0.0061 0.0033 'International Tables Vol C tables 4.2.6.8 and 6.1.1.4' 12.2126 0.0057 3.1322 9.8933 2.0125 28.997499 1.1663 0.5826 -11.529
O 0.0106 0.0060 'International Tables Vol C tables 4.2.6.8 and 6.1.1.4' 3.0485 13.2771 2.2868 5.7011 1.5463 0.3239 0.867 32.908901 0.2508
U -9.6767 9.6646 'International Tables Vol C tables 4.2.6.8 and 6.1.1.4' 36.0228 0.5293 23.4128 3.3253 14.9491 16.092699 4.188 100.612999 13.3966

loop_
_geom_angle_atom_site_label_1
_geom_angle_atom_site_label_2
_geom_angle_atom_site_label_3
_geom_angle_site_symmetry_1
_geom_angle_site_symmetry_3
_geom_angle
O1h U1 O1 . . 134.9(2)
O1h U1 O11u . . 95.3(2)
O1h U1 O12u . . 84.0(2)
O1h U1 O72b . . 76.6(2)
O1h U1 O72a . . 145.9(2)
O1h U1 O2h . . 65.13(19)
O1 U1 O11u . . 92.6(2)
O1 U1 O12u . . 88.8(3)
O1 U1 O72b . . 148.3(2)
O1 U1 O72a . . 78.5(2)
O1 U1 O2h . . 70.6(2)
O11u U1 O12u . . 178.6(3)
O11u U1 O72b . . 87.3(2)
O11u U1 O72a . . 88.5(2)
O11u U1 O2h . . 89.6(2)
O12u U1 O72b . . 91.4(2)
O12u U1 O72a . . 91.4(2)
O12u U1 O2h . . 91.2(2)
O72b U1 O72a . . 69.8(2)
O72b U1 O2h . . 141.1(2)
O72a U1 O2h . . 148.9(2)
O1h U2 O81b . 2_555 143.2(2)
O1h U2 O71b . . 74.1(2)
O1h U2 O1 . 4_455 70.5(2)
O1h U2 O21u . . 88.1(3)
O1h U2 O22u . . 92.6(2)
O1h U2 O2h . 4_455 141.42(19)
O81b U2 O71b 2_555 . 71.2(2)
O81b U2 O1 2_555 4_455 144.9(2)
O81b U2 O21u 2_555 . 83.5(2)
O81b U2 O22u 2_555 . 96.0(2)
O81b U2 O2h 2_555 4_455 75.0(2)
O71b U2 O1 . 4_455 143.9(2)
O71b U2 O21u . . 95.8(2)
O71b U2 O22u . . 84.5(2)
O71b U2 O2h . 4_455 143.7(2)
O1 U2 O21u 4_455 . 90.1(2)
O1 U2 O22u 4_455 . 90.0(2)
O1 U2 O2h 4_455 4_455 70.9(2)
O21u U2 O22u . . 179.3(3)
O21u U2 O2h . 4_455 93.2(3)
O22u U2 O2h . 4_455 86.2(2)
O1h U3 O71a . 4_455 150.6(2)
O1h U3 O82b . 3_555 138.4(2)
O1h U3 O1 . 4_455 70.8(2)
O1h U3 O31u . . 87.3(2)
O1h U3 O2h . . 64.82(19)
O1h U3 O32u . . 93.0(2)
O71a U3 O82b 4_455 3_555 70.7(2)
O71a U3 O1 4_455 4_455 79.8(2)
O71a U3 O31u 4_455 . 90.9(2)
O71a U3 O2h 4_455 . 144.52(19)
O71a U3 O32u 4_455 . 89.8(2)
O82b U3 O1 3_555 4_455 150.3(2)
O82b U3 O31u 3_555 . 87.7(2)
O82b U3 O2h 3_555 . 74.42(19)
O82b U3 O32u 3_555 . 90.8(2)
O1 U3 O31u 4_455 . 89.0(2)
O1 U3 O2h 4_455 . 135.25(19)
O1 U3 O32u 4_455 . 92.8(3)
O31u U3 O2h . . 94.2(2)
O31u U3 O32u . . 178.1(3)
O2h U3 O32u . . 84.2(2)
U1 O1h U2 . . 132.3(2)
U1 O1h U3 . . 107.3(2)
U1 O1h O71b . . 90.6(2)
U1 O1h O1 . 4_455 149.7(2)
U1 O1h O12u . . 37.01(14)
U1 O1h O21u . . 104.7(2)
U1 O1h O31u . . 89.8(2)
U1 O1h O2h . . 56.50(17)
U1 O1h O4w . . 104.7(2)
U2 O1h U3 . . 102.3(2)
U2 O1h O71b . . 52.41(17)
U2 O1h O1 . 4_455 52.27(17)
U2 O1h O12u . . 132.7(2)
U2 O1h O21u . . 36.66(15)
U2 O1h O31u . . 92.1(2)
U2 O1h O2h . . 160.3(3)
U2 O1h O4w . . 96.6(2)
U3 O1h O71b . . 154.2(3)
U3 O1h O1 . 4_455 51.48(16)
U3 O1h O12u . . 125.0(3)
U3 O1h O21u . . 92.8(2)
U3 O1h O31u . . 37.05(13)
U3 O1h O2h . . 59.12(17)
U3 O1h O4w . . 113.2(3)
O71b O1h O1 . 4_455 104.4(3)
O71b O1h O12u . . 80.3(2)
O71b O1h O21u . . 64.2(2)
O71b O1h O31u . . 128.0(3)
O71b O1h O2h . . 144.9(3)
O71b O1h O4w . . 78.5(2)
O1 O1h O12u 4_455 . 169.9(3)
O1 O1h O21u 4_455 . 61.0(2)
O1 O1h O31u 4_455 . 60.1(2)
O1 O1h O2h 4_455 . 110.4(3)
O1 O1h O4w 4_455 . 104.0(3)
O12u O1h O21u . . 128.7(3)
O12u O1h O31u . . 124.0(3)
O12u O1h O2h . . 66.1(2)
O12u O1h O4w . . 67.9(2)
O21u O1h O31u . . 65.5(2)
O21u O1h O2h . . 130.7(3)
O21u O1h O4w . . 132.0(3)
O31u O1h O2h . . 69.1(2)
O31u O1h O4w . . 150.2(3)
O2h O1h O4w . . 97.1(3)
U2 O81b O71b 2_555 2_555 54.15(17)
U2 O81b O82b 2_555 . 102.5(3)
U2 O81b O21u 2_555 2_555 38.44(15)
U2 O81b O2h 2_555 3_545 52.69(16)
U2 O81b C3b 2_555 . 168.0(3)
U2 O81b C2b 2_555 . 149.6(3)
U2 O81b C8b 2_555 . 125.7(5)
U2 O81b H1c3b 2_555 . 159.7413
O71b O81b O82b 2_555 . 119.0(3)
O71b O81b O21u 2_555 2_555 67.4(2)
O71b O81b O2h 2_555 3_545 105.8(2)
O71b O81b C3b 2_555 . 114.1(3)
O71b O81b C2b 2_555 . 107.9(3)
O71b O81b C8b 2_555 . 115.9(5)
O71b O81b H1c3b 2_555 . 120.6667
O82b O81b O21u . 2_555 131.7(3)
O82b O81b O2h . 3_545 68.2(2)
O82b O81b C3b . . 85.1(3)
O82b O81b C2b . . 62.3(3)
O82b O81b C8b . . 28.6(4)
O82b O81b H1c3b . . 96.6737
O21u O81b O2h 2_555 3_545 64.5(2)
O21u O81b C3b 2_555 . 139.3(3)
O21u O81b C2b 2_555 . 166.0(4)
O21u O81b C8b 2_555 . 160.1(5)
O21u O81b H1c3b 2_555 . 121.9043
O2h O81b C3b 3_545 . 139.3(3)
O2h O81b C2b 3_545 . 129.0(3)
O2h O81b C8b 3_545 . 96.5(5)
O2h O81b H1c3b 3_545 . 132.0677
C3b O81b C2b . . 29.0(3)
C3b O81b C8b . . 59.2(5)
C3b O81b H1c3b . . 19.5713
C2b O81b C8b . . 33.9(5)
C2b O81b H1c3b . . 47.977
C8b O81b H1c3b . . 74.5837
U3 O71a O71a 4_555 2_655 149.0(3)
U3 O71a O82b 4_555 2_655 53.89(17)
U3 O71a O1 4_555 . 47.67(15)
U3 O71a O72a 4_555 . 98.1(2)
U3 O71a O32u 4_555 4_555 36.40(14)
U3 O71a C7a 4_555 . 122.4(5)
U3 O71a C7a 4_555 2_655 158.7(3)
U3 O71a C1a 4_555 . 143.1(3)
U3 O71a C1a 4_555 2_655 162.1(3)
O71a O71a O82b 2_655 2_655 132.7(3)
O71a O71a O1 2_655 . 113.3(3)
O71a O71a O72a 2_655 . 93.2(3)
O71a O71a O32u 2_655 4_555 164.9(3)
O71a O71a C7a 2_655 . 78.4(5)
O71a O71a C7a 2_655 2_655 24.2(2)
O71a O71a C1a 2_655 . 67.0(3)
O71a O71a C1a 2_655 2_655 47.1(2)
O82b O71a O1 2_655 . 101.5(2)
O82b O71a O72a 2_655 . 130.5(3)
O82b O71a O32u 2_655 4_555 62.2(2)
O82b O71a C7a 2_655 . 130.2(5)
O82b O71a C7a 2_655 2_655 114.3(3)
O82b O71a C1a 2_655 . 114.6(3)
O82b O71a C1a 2_655 2_655 110.8(3)
O1 O71a O72a . . 67.2(2)
O1 O71a O32u . 4_555 58.70(19)
O1 O71a C7a . . 95.5(5)
O1 O71a C7a . 2_655 137.5(3)
O1 O71a C1a . . 128.2(3)
O1 O71a C1a . 2_655 146.8(3)
O72a O71a O32u . 4_555 72.0(2)
O72a O71a C7a . . 28.6(4)
O72a O71a C7a . 2_655 102.3(3)
O72a O71a C1a . . 61.2(3)
O72a O71a C1a . 2_655 85.7(3)
O32u O71a C7a 4_555 . 89.3(5)
O32u O71a C7a 4_555 2_655 160.3(3)
O32u O71a C1a 4_555 . 106.9(3)
O32u O71a C1a 4_555 2_655 131.8(3)
C7a O71a C7a . 2_655 78.9(5)
C7a O71a C1a . . 32.7(5)
C7a O71a C1a . 2_655 57.8(5)
C7a O71a C1a 2_655 . 55.6(3)
C7a O71a C1a 2_655 2_655 29.0(2)
C1a O71a C1a . 2_655 28.2(2)
U2 O71b O1h . . 53.45(16)
U2 O71b O81b . 2_555 54.67(17)
U2 O71b O22u . . 38.56(15)
U2 O71b O72b . . 104.1(3)
U2 O71b C7b . . 129.3(5)
U2 O71b C1b . . 148.4(3)
U2 O71b C2b . . 160.9(3)
U2 O71b C8b . . 151.1(3)
O1h O71b O81b . 2_555 107.2(2)
O1h O71b O22u . . 64.6(2)
O1h O71b O72b . . 70.9(2)
O1h O71b C7b . . 98.4(5)
O1h O71b C1b . . 132.0(3)
O1h O71b C2b . . 145.5(3)
O1h O71b C8b . . 131.2(3)
O81b O71b O22u 2_555 . 67.7(2)
O81b O71b O72b 2_555 . 118.3(3)
O81b O71b C7b 2_555 . 117.9(5)
O81b O71b C1b 2_555 . 104.3(3)
O81b O71b C2b 2_555 . 106.4(3)
O81b O71b C8b 2_555 . 116.8(3)
O22u O71b O72b . . 134.2(3)
O22u O71b C7b . . 162.8(5)
O22u O71b C1b . . 163.2(4)
O22u O71b C2b . . 137.7(3)
O22u O71b C8b . . 113.3(3)
O72b O71b C7b . . 28.6(4)
O72b O71b C1b . . 62.5(3)
O72b O71b C2b . . 86.6(3)
O72b O71b C8b . . 103.6(3)
C7b O71b C1b . . 34.0(5)
C7b O71b C2b . . 58.5(5)
C7b O71b C8b . . 79.6(5)
C1b O71b C2b . . 28.0(2)
C1b O71b C8b . . 55.8(3)
C2b O71b C8b . . 29.4(2)
U3 O82b O81b 3_545 . 116.2(3)
U3 O82b O71a 3_545 2_655 55.38(17)
U3 O82b O31u 3_545 3_545 37.62(14)
U3 O82b O2h 3_545 3_545 55.05(16)
U3 O82b O32u 3_545 3_545 36.54(14)
U3 O82b C1b 3_545 . 150.7(3)
U3 O82b C2b 3_545 . 146.0(3)
U3 O82b C8b 3_545 . 138.0(5)
O81b O82b O71a . 2_655 147.9(3)
O81b O82b O31u . 3_545 131.2(3)
O81b O82b O2h . 3_545 67.2(2)
O81b O82b O32u . 3_545 92.5(3)
O81b O82b C1b . . 83.6(3)
O81b O82b C2b . . 61.2(3)
O81b O82b C8b . . 28.4(4)
O71a O82b O31u 2_655 3_545 64.2(2)
O71a O82b O2h 2_655 3_545 110.1(2)
O71a O82b O32u 2_655 3_545 62.6(2)
O71a O82b C1b 2_655 . 96.2(3)
O71a O82b C2b 2_655 . 107.0(3)
O71a O82b C8b 2_655 . 134.6(5)
O31u O82b O2h 3_545 3_545 65.8(2)
O31u O82b O32u 3_545 3_545 74.2(2)
O31u O82b C1b 3_545 . 141.1(3)
O31u O82b C2b 3_545 . 167.2(3)
O31u O82b C8b 3_545 . 159.0(5)
O2h O82b O32u 3_545 3_545 59.13(19)
O2h O82b C1b 3_545 . 150.6(3)
O2h O82b C2b 3_545 . 127.0(3)
O2h O82b C8b 3_545 . 95.3(5)
O32u O82b C1b 3_545 . 128.5(3)
O32u O82b C2b 3_545 . 111.0(3)
O32u O82b C8b 3_545 . 104.8(5)
C1b O82b C2b . . 26.9(2)
C1b O82b C8b . . 55.9(4)
C2b O82b C8b . . 33.0(4)
U1 O1 U2 . 4_555 111.8(2)
U1 O1 U3 . 4_555 134.8(3)
U1 O1 O1h . 4_555 159.7(3)
U1 O1 O71a . . 84.7(2)
U1 O1 O11u . . 36.78(14)
U1 O1 O12u . . 37.97(15)
U1 O1 O21u . 4_555 120.0(3)
U1 O1 O31u . 4_555 136.4(3)
U1 O1 O22u . 4_555 94.5(2)
U1 O1 O72a . . 52.58(18)
U1 O1 O2h . . 57.48(18)
U1 O1 O32u . 4_555 113.3(3)
U2 O1 U3 4_555 4_555 113.2(3)
U2 O1 O1h 4_555 4_555 57.23(18)
U2 O1 O71a 4_555 . 160.0(3)
U2 O1 O11u 4_555 . 96.6(2)
U2 O1 O12u 4_555 . 118.9(3)
U2 O1 O21u 4_555 4_555 37.67(15)
U2 O1 O31u 4_555 4_555 97.9(2)
U2 O1 O22u 4_555 4_555 37.98(15)
U2 O1 O72a 4_555 . 156.0(3)
U2 O1 O2h 4_555 . 56.91(18)
U2 O1 O32u 4_555 4_555 118.4(2)
U3 O1 O1h 4_555 4_555 57.73(18)
U3 O1 O71a 4_555 . 52.48(17)
U3 O1 O11u 4_555 . 131.5(3)
U3 O1 O12u 4_555 . 116.9(2)
U3 O1 O21u 4_555 4_555 98.6(2)
U3 O1 O31u 4_555 4_555 38.64(15)
U3 O1 O22u 4_555 4_555 118.8(3)
U3 O1 O72a 4_555 . 83.4(2)
U3 O1 O2h 4_555 . 164.6(3)
U3 O1 O32u 4_555 4_555 37.18(15)
O1h O1 O71a 4_555 . 110.2(3)
O1h O1 O11u 4_555 . 123.6(2)
O1h O1 O12u 4_555 . 160.6(3)
O1h O1 O21u 4_555 4_555 63.5(2)
O1h O1 O31u 4_555 4_555 63.9(2)
O1h O1 O22u 4_555 4_555 66.3(2)
O1h O1 O72a 4_555 . 130.1(3)
O1h O1 O2h 4_555 . 114.1(3)
O1h O1 O32u 4_555 4_555 66.1(2)
O71a O1 O11u . . 103.4(2)
O71a O1 O12u . . 67.1(2)
O71a O1 O21u . 4_555 124.6(3)
O71a O1 O31u . 4_555 62.2(2)
O71a O1 O22u . 4_555 156.8(3)
O71a O1 O72a . . 43.88(18)
O71a O1 O2h . . 133.0(3)
O71a O1 O32u . 4_555 60.6(2)
O11u O1 O12u . . 74.8(2)
O11u O1 O21u . 4_555 126.5(3)
O11u O1 O31u . 4_555 165.4(3)
O11u O1 O22u . 4_555 65.1(2)
O11u O1 O72a . . 59.8(2)
O11u O1 O2h . . 63.8(2)
O11u O1 O32u . 4_555 95.3(2)
O12u O1 O21u . 4_555 101.4(3)
O12u O1 O31u . 4_555 99.9(2)
O12u O1 O22u . 4_555 124.1(3)
O12u O1 O72a . . 62.3(2)
O12u O1 O2h . . 65.9(2)
O12u O1 O32u . 4_555 122.6(3)
O21u O1 O31u 4_555 4_555 67.7(2)
O21u O1 O22u 4_555 4_555 75.6(2)
O21u O1 O72a 4_555 . 161.9(3)
O21u O1 O2h 4_555 . 66.3(2)
O21u O1 O32u 4_555 4_555 126.7(3)
O31u O1 O22u 4_555 4_555 127.2(3)
O31u O1 O72a 4_555 . 105.6(2)
O31u O1 O2h 4_555 . 127.1(3)
O31u O1 O32u 4_555 4_555 75.8(2)
O22u O1 O72a 4_555 . 119.3(3)
O22u O1 O2h 4_555 . 62.2(2)
O22u O1 O32u 4_555 4_555 99.1(2)
O72a O1 O2h . . 110.0(3)
O72a O1 O32u . 4_555 64.1(2)
O2h O1 O32u . 4_555 155.9(3)
U1 O11u O1 . . 50.64(19)
U1 O11u O72b . . 55.39(19)
U1 O11u O72a . . 54.65(19)
O1 O11u O72b . . 100.4(2)
O1 O11u O72a . . 60.4(2)
O72b O11u O72a . . 55.9(2)
U1 O12u O1h . . 59.0(2)
U1 O12u O1 . . 53.3(2)
U1 O12u O72b . . 52.99(19)
U1 O12u O3w . 3_545 129.5(3)
O1h O12u O1 . . 100.5(2)
O1h O12u O72b . . 61.9(2)
O1h O12u O3w . 3_545 130.0(3)
O1 O12u O72b . . 100.6(2)
O1 O12u O3w . 3_545 77.8(2)
O72b O12u O3w . 3_545 168.1(4)
U2 O21u O1h . . 55.2(2)
U2 O21u O81b . 2_555 58.1(2)
U2 O21u O1 . 4_455 52.22(19)
O1h O21u O81b . 2_555 105.2(2)
O1h O21u O1 . 4_455 55.5(2)
O81b O21u O1 2_555 4_455 103.2(3)
U3 O31u O1h . . 55.70(19)
U3 O31u O82b . 3_555 54.64(19)
U3 O31u O1 . 4_455 52.4(2)
U3 O31u O4w . 3_555 132.4(3)
O1h O31u O82b . 3_555 100.4(2)
O1h O31u O1 . 4_455 56.02(19)
O1h O31u O4w . 3_555 131.8(3)
O82b O31u O1 3_555 4_455 102.1(2)
O82b O31u O4w 3_555 3_555 80.0(2)
O1 O31u O4w 4_455 3_555 171.7(3)
U2 O22u O71b . . 56.9(2)
U2 O22u O1 . 4_455 52.06(19)
U2 O22u O2h . 4_455 56.18(19)
U2 O22u O4w . 2_555 155.7(4)
O71b O22u O1 . 4_455 101.6(2)
O71b O22u O2h . 4_455 105.4(3)
O71b O22u O4w . 2_555 132.6(3)
O1 O22u O2h 4_455 4_455 56.18(19)
O1 O22u O4w 4_455 2_555 125.8(3)
O2h O22u O4w 4_455 2_555 101.1(3)
U1 O72b O71b . . 112.3(3)
U1 O72b O11u . . 37.31(15)
U1 O72b O12u . . 35.66(14)
U1 O72b O72a . . 55.20(18)
U1 O72b C7b . . 131.2(5)
U1 O72b C6b . . 156.6(4)
U1 O72b C1b . . 146.4(3)
U1 O72b H1c6b . . 150.1765
O71b O72b O11u . . 128.3(3)
O71b O72b O12u . . 89.9(3)
O71b O72b O72a . . 147.8(3)
O71b O72b C7b . . 27.9(4)
O71b O72b C6b . . 83.7(3)
O71b O72b C1b . . 61.5(3)
O71b O72b H1c6b . . 97.2483
O11u O72b O12u . . 73.0(2)
O11u O72b O72a . . 62.7(2)
O11u O72b C7b . . 156.2(6)
O11u O72b C6b . . 142.4(3)
O11u O72b C1b . . 169.9(3)
O11u O72b H1c6b . . 123.7485
O12u O72b O72a . . 62.9(2)
O12u O72b C7b . . 99.1(5)
O12u O72b C6b . . 133.4(3)
O12u O72b C1b . . 111.6(3)
O12u O72b H1c6b . . 146.7253
O72a O72b C7b . . 134.3(5)
O72a O72b C6b . . 102.1(3)
O72a O72b C1b . . 110.7(3)
O72a O72b H1c6b . . 97.3398
C7b O72b C6b . . 58.5(5)
C7b O72b C1b . . 33.7(5)
C7b O72b H1c6b . . 75.1461
C6b O72b C1b . . 28.5(3)
C6b O72b H1c6b . . 19.2566
C1b O72b H1c6b . . 47.6268
U1 O72a O71a . . 101.9(3)
U1 O72a O1 . . 48.91(16)
U1 O72a O11u . . 36.83(14)
U1 O72a O72b . . 55.04(18)
U1 O72a C7a . . 120.2(5)
U1 O72a C1a . . 138.2(3)
U1 O72a C3a . . 156.3(3)
U1 O72a H1c3a . . 158.7085
O71a O72a O1 . . 68.9(2)
O71a O72a O11u . . 128.3(3)
O71a O72a O72b . . 130.5(3)
O71a O72a C7a . . 27.4(4)
O71a O72a C1a . . 62.2(3)
O71a O72a C3a . . 85.5(3)
O71a O72a H1c3a . . 98.0694
O1 O72a O11u . . 59.8(2)
O1 O72a O72b . . 103.9(3)
O1 O72a C7a . . 96.1(5)
O1 O72a C1a . . 131.0(3)
O1 O72a C3a . . 150.9(3)
O1 O72a H1c3a . . 148.9244
O11u O72a O72b . . 61.4(2)
O11u O72a C7a . . 153.8(6)
O11u O72a C1a . . 165.1(4)
O11u O72a C3a . . 145.8(3)
O11u O72a H1c3a . . 129.609
O72b O72a C7a . . 121.8(5)
O72b O72a C1a . . 104.0(3)
O72b O72a C3a . . 103.2(3)
O72b O72a H1c3a . . 105.6613
C7a O72a C1a . . 34.9(5)
C7a O72a C3a . . 60.3(5)
C7a O72a H1c3a . . 76.146
C1a O72a C3a . . 29.3(3)
C1a O72a H1c3a . . 48.555
C3a O72a H1c3a . . 19.6757
U1 O2h U2 . 4_555 101.9(2)
U1 O2h U3 . . 106.3(2)
U1 O2h O1h . . 58.36(18)
U1 O2h O81b . 3_555 153.4(3)
U1 O2h O82b . 3_555 138.4(2)
U1 O2h O1 . . 51.91(17)
U1 O2h O22u . 4_555 90.7(2)
U1 O2h O32u . . 125.0(2)
U1 O2h N1 . . 107.7(3)
U2 O2h U3 4_555 . 133.6(2)
U2 O2h O1h 4_555 . 159.2(3)
U2 O2h O81b 4_555 3_555 52.31(16)
U2 O2h O82b 4_555 3_555 84.2(2)
U2 O2h O1 4_555 . 52.15(17)
U2 O2h O22u 4_555 4_555 37.66(15)
U2 O2h O32u 4_555 . 133.0(3)
U2 O2h N1 4_555 . 100.0(3)
U3 O2h O1h . . 56.06(17)
U3 O2h O81b . 3_555 91.4(2)
U3 O2h O82b . 3_555 50.54(16)
U3 O2h O1 . . 151.2(3)
U3 O2h O22u . 4_555 105.6(2)
U3 O2h O32u . . 37.08(14)
U3 O2h N1 . . 105.4(3)
O1h O2h O81b . 3_555 145.8(3)
O1h O2h O82b . 3_555 106.2(3)
O1h O2h O1 . . 109.8(3)
O1h O2h O22u . 4_555 128.8(3)
O1h O2h O32u . . 66.9(2)
O1h O2h N1 . . 92.9(3)
O81b O2h O82b 3_555 3_555 44.65(18)
O81b O2h O1 3_555 . 104.0(3)
O81b O2h O22u 3_555 4_555 65.0(2)
O81b O2h O32u 3_555 . 80.9(2)
O81b O2h N1 3_555 . 85.7(3)
O82b O2h O1 3_555 . 130.1(3)
O82b O2h O22u 3_555 4_555 69.1(2)
O82b O2h O32u 3_555 . 60.9(2)
O82b O2h N1 3_555 . 111.6(3)
O1 O2h O22u . 4_555 61.6(2)
O1 O2h O32u . . 168.0(3)
O1 O2h N1 . . 99.9(3)
O22u O2h O32u 4_555 . 129.8(3)
O22u O2h N1 4_555 . 137.4(3)
O32u O2h N1 . . 69.2(3)
U3 O32u O71a . 4_455 53.78(19)
U3 O32u O82b . 3_555 52.62(19)
U3 O32u O1 . 4_455 49.98(19)
U3 O32u O2h . . 58.7(2)
U3 O32u O2w . 4_455 140.6(6)
O71a O32u O82b 4_455 3_555 55.22(19)
O71a O32u O1 4_455 4_455 60.72(19)
O71a O32u O2h 4_455 . 104.9(2)
O71a O32u O2w 4_455 4_455 102.2(6)
O82b O32u O1 3_555 4_455 98.0(2)
O82b O32u O2h 3_555 . 60.00(19)
O82b O32u O2w 3_555 4_455 143.9(6)
O1 O32u O2h 4_455 . 97.5(2)
O1 O32u O2w 4_455 4_455 92.0(6)
O2h O32u O2w . 4_455 152.5(6)
O71b C7b O72b . . 123.4(8)
O71b C7b C6b . . 132.8(7)
O71b C7b C1b . . 118.2(7)
O71b C7b C2b . . 96.4(5)
O71b C7b C8b . . 75.7(5)
O71b C7b H1c6b . . 139.2774
O72b C7b C6b . . 95.4(6)
O72b C7b C1b . . 117.9(7)
O72b C7b C2b . . 138.8(6)
O72b C7b C8b . . 144.2(6)
O72b C7b H1c6b . . 76.9312
C6b C7b C1b . . 29.6(4)
C6b C7b C2b . . 58.0(4)
C6b C7b C8b . . 88.0(4)
C6b C7b H1c6b . . 21.2756
C1b C7b C2b . . 28.5(4)
C1b C7b C8b . . 58.4(4)
C1b C7b H1c6b . . 50.7249
C2b C7b C8b . . 30.1(3)
C2b C7b H1c6b . . 79.1948
C8b C7b H1c6b . . 109.1353
O72b C6b O72b . 6_555 129.9(4)
O72b C6b C7b . . 26.1(2)
O72b C6b C7b . 6_555 154.9(5)
O72b C6b C1b . . 54.7(4)
O72b C6b C1b . 6_555 170.0(7)
O72b C6b C3b . . 113.4(2)
O72b C6b C2b . . 83.8(2)
O72b C6b C2b . 6_555 143.0(4)
O72b C6b H1c6b . . 66.3135
O72b C6b C7b 6_555 . 154.9(5)
O72b C6b C7b 6_555 6_555 26.1(2)
O72b C6b C1b 6_555 . 170.0(7)
O72b C6b C1b 6_555 6_555 54.7(4)
O72b C6b C3b 6_555 . 113.4(2)
O72b C6b C2b 6_555 . 143.0(4)
O72b C6b C2b 6_555 6_555 83.8(2)
O72b C6b H1c6b 6_555 . 66.3135
C7b C6b C7b . 6_555 169.1(6)
C7b C6b C1b . . 32.0(4)
C7b C6b C1b . 6_555 150.4(7)
C7b C6b C3b . . 91.4(3)
C7b C6b C2b . . 61.5(3)
C7b C6b C2b . 6_555 121.2(4)
C7b C6b H1c6b . . 88.7588
C7b C6b C1b 6_555 . 150.4(7)
C7b C6b C1b 6_555 6_555 32.0(4)
C7b C6b C3b 6_555 . 91.4(3)
C7b C6b C2b 6_555 . 121.2(4)
C7b C6b C2b 6_555 6_555 61.5(3)
C7b C6b H1c6b 6_555 . 88.7588
C1b C6b C1b . 6_555 119.2(8)
C1b C6b C3b . . 59.6(5)
C1b C6b C2b . . 29.6(4)
C1b C6b C2b . 6_555 89.6(6)
C1b C6b H1c6b . . 120.3828
C1b C6b C3b 6_555 . 59.6(5)
C1b C6b C2b 6_555 . 89.6(6)
C1b C6b C2b 6_555 6_555 29.6(4)
C1b C6b H1c6b 6_555 . 120.3828
C3b C6b C2b . . 30.0(2)
C3b C6b C2b . 6_555 30.0(2)
C3b C6b H1c6b . . 178.4329
C2b C6b C2b . 6_555 60.0(4)
C2b C6b H1c6b . . 149.9669
C2b C6b H1c6b 6_555 . 149.9669
O71a C7a O71a . 2_655 77.4(5)
O71a C7a O72a . . 124.0(8)
O71a C7a C7a . 2_655 77.1(5)
O71a C7a C1a . . 120.5(7)
O71a C7a C1a . 2_655 97.8(5)
O71a C7a C3a . . 136.1(7)
O71a C7a H1c3a . . 140.7669
O71a C7a O72a 2_655 . 121.6(6)
O71a C7a C7a 2_655 2_655 24.1(2)
O71a C7a C1a 2_655 . 76.0(4)
O71a C7a C1a 2_655 2_655 50.3(3)
O71a C7a C3a 2_655 . 104.5(4)
O71a C7a H1c3a 2_655 . 124.3362
O72a C7a C7a . 2_655 141.5(6)
O72a C7a C1a . . 115.3(7)
O72a C7a C1a . 2_655 136.0(6)
O72a C7a C3a . . 92.9(6)
O72a C7a H1c3a . . 75.4974
C7a C7a C1a 2_655 . 58.3(4)
C7a C7a C1a 2_655 2_655 29.8(3)
C7a C7a C3a 2_655 . 88.1(4)
C7a C7a H1c3a 2_655 . 109.5131
C1a C7a C1a . 2_655 28.8(4)
C1a C7a C3a . . 29.8(4)
C1a C7a H1c3a . . 51.1939
C1a C7a C3a 2_655 . 58.4(4)
C1a C7a H1c3a 2_655 . 79.8691
C3a C7a H1c3a . . 21.422
O71a C1a O71a . 2_655 65.9(3)
O71a C1a O72a . . 56.6(3)
O71a C1a C7a . . 26.8(4)
O71a C1a C7a . 2_655 74.2(3)
O71a C1a C1a . 2_655 100.1(5)
O71a C1a C1a . 5_655 149.9(4)
O71a C1a C1a . 6_555 154.1(5)
O71a C1a C3a . . 133.3(6)
O71a C1a C3a . 2_655 127.2(4)
O71a C1a H1c3a . . 112.2339
O71a C1a O72a 2_655 . 90.4(3)
O71a C1a C7a 2_655 . 75.1(5)
O71a C1a C7a 2_655 2_655 24.4(2)
O71a C1a C1a 2_655 2_655 51.6(4)
O71a C1a C1a 2_655 5_655 107.7(3)
O71a C1a C1a 2_655 6_555 135.7(4)
O71a C1a C3a 2_655 . 159.4(7)
O71a C1a C3a 2_655 2_655 79.3(3)
O71a C1a H1c3a 2_655 . 158.9458
O72a C1a C7a . . 29.8(4)
O72a C1a C7a . 2_655 112.9(4)
O72a C1a C1a . 2_655 142.0(6)
O72a C1a C1a . 5_655 152.5(4)
O72a C1a C1a . 6_555 124.5(4)
O72a C1a C3a . . 95.9(6)
O72a C1a C3a . 2_655 164.2(5)
O72a C1a H1c3a . . 72.9334
C7a C1a C7a . 2_655 91.9(5)
C7a C1a C1a . 2_655 121.3(7)
C7a C1a C1a . 5_655 174.7(6)
C7a C1a C1a . 6_555 148.2(6)
C7a C1a C3a . . 118.5(7)
C7a C1a C3a . 2_655 150.9(6)
C7a C1a H1c3a . . 94.6831
C7a C1a C1a 2_655 2_655 30.0(4)
C7a C1a C1a 2_655 5_655 89.4(3)
C7a C1a C1a 2_655 6_555 119.8(4)
C7a C1a C3a 2_655 . 149.6(6)
C7a C1a C3a 2_655 2_655 59.6(3)
C7a C1a H1c3a 2_655 . 173.4135
C1a C1a C1a 2_655 5_655 59.6(5)
C1a C1a C1a 2_655 6_555 90.0(5)
C1a C1a C3a 2_655 . 119.8(8)
C1a C1a C3a 2_655 2_655 29.8(4)
C1a C1a H1c3a 2_655 . 143.7016
C1a C1a C1a 5_655 6_555 30.4(3)
C1a C1a C3a 5_655 . 60.2(5)
C1a C1a C3a 5_655 2_655 29.8(2)
C1a C1a H1c3a 5_655 . 84.1266
C1a C1a C3a 6_555 . 29.8(5)
C1a C1a C3a 6_555 2_655 60.2(3)
C1a C1a H1c3a 6_555 . 53.7515
C3a C1a C3a . 2_655 90.0(6)
C3a C1a H1c3a . . 23.9158
C3a C1a H1c3a 2_655 . 113.9405
O71b C1b O82b . . 67.3(3)
O71b C1b O72b . . 56.1(3)
O71b C1b C7b . . 27.9(4)
O71b C1b C6b . . 132.4(6)
O71b C1b C1b . 6_555 150.3(5)
O71b C1b C3b . . 125.3(4)
O71b C1b C2b . . 99.1(5)
O71b C1b C2b . 6_555 146.5(4)
O71b C1b C8b . . 73.1(3)
O71b C1b H1c6b . . 112.8899
O82b C1b O72b . . 90.2(3)
O82b C1b C7b . . 75.6(4)
O82b C1b C6b . . 159.1(7)
O82b C1b C1b . 6_555 136.1(4)
O82b C1b C3b . . 79.3(3)
O82b C1b C2b . . 50.8(4)
O82b C1b C2b . 6_555 108.1(3)
O82b C1b C8b . . 24.9(2)
O82b C1b H1c6b . . 157.4333
O72b C1b C7b . . 28.3(4)
O72b C1b C6b . . 96.8(5)
O72b C1b C1b . 6_555 126.7(4)
O72b C1b C3b . . 166.7(5)
O72b C1b C2b . . 141.0(6)
O72b C1b C2b . 6_555 155.1(4)
O72b C1b C8b . . 111.9(4)
O72b C1b H1c6b . . 73.3786
C7b C1b C6b . . 118.4(7)
C7b C1b C1b . 6_555 148.0(6)
C7b C1b C3b . . 150.2(6)
C7b C1b C2b . . 120.5(7)
C7b C1b C2b . 6_555 172.0(6)
C7b C1b C8b . . 91.1(5)
C7b C1b H1c6b . . 94.9226
C6b C1b C1b . 6_555 30.4(4)
C6b C1b C3b . . 90.4(5)
C6b C1b C2b . . 120.6(7)
C6b C1b C2b . 6_555 60.3(5)
C6b C1b C8b . . 150.4(6)
C6b C1b H1c6b . . 23.7636
C1b C1b C3b 6_555 . 60.0(3)
C1b C1b C2b 6_555 . 90.3(5)
C1b C1b C2b 6_555 6_555 29.9(3)
C1b C1b C8b 6_555 . 120.1(4)
C1b C1b H1c6b 6_555 . 54.1464
C3b C1b C2b . . 30.3(4)
C3b C1b C2b . 6_555 30.1(2)
C3b C1b C8b . . 60.1(3)
C3b C1b H1c6b . . 114.1053
C2b C1b C2b . 6_555 60.3(5)
C2b C1b C8b . . 29.8(4)
C2b C1b H1c6b . . 144.377
C2b C1b C8b 6_555 . 90.1(3)
C2b C1b H1c6b 6_555 . 84.0636
C8b C1b H1c6b . . 173.8808
O81b C3b O81b . 6_555 124.3(4)
O81b C3b C6b . . 113.0(2)
O81b C3b C1b . . 83.9(2)
O81b C3b C1b . 6_555 141.1(4)
O81b C3b C2b . . 54.9(4)
O81b C3b C2b . 6_555 163.4(7)
O81b C3b C8b . . 26.3(2)
O81b C3b C8b . 6_555 150.5(5)
O81b C3b H1c3b . . 67.3696
O81b C3b C6b 6_555 . 113.0(2)
O81b C3b C1b 6_555 . 141.1(4)
O81b C3b C1b 6_555 6_555 83.9(2)
O81b C3b C2b 6_555 . 163.4(7)
O81b C3b C2b 6_555 6_555 54.9(4)
O81b C3b C8b 6_555 . 150.5(5)
O81b C3b C8b 6_555 6_555 26.3(2)
O81b C3b H1c3b 6_555 . 67.3697
C6b C3b C1b . . 30.0(2)
C6b C3b C1b . 6_555 30.0(2)
C6b C3b C2b . . 60.2(5)
C6b C3b C2b . 6_555 60.2(5)
C6b C3b C8b . . 92.1(3)
C6b C3b C8b . 6_555 92.1(3)
C6b C3b H1c3b . . 178.8389
C1b C3b C1b . 6_555 60.0(4)
C1b C3b C2b . . 30.1(4)
C1b C3b C2b . 6_555 90.2(6)
C1b C3b C8b . . 62.1(3)
C1b C3b C8b . 6_555 122.2(4)
C1b C3b H1c3b . . 149.9825
C1b C3b C2b 6_555 . 90.2(6)
C1b C3b C2b 6_555 6_555 30.1(4)
C1b C3b C8b 6_555 . 122.2(4)
C1b C3b C8b 6_555 6_555 62.1(3)
C1b C3b H1c3b 6_555 . 149.9825
C2b C3b C2b . 6_555 120.3(9)
C2b C3b C8b . . 32.0(4)
C2b C3b C8b . 6_555 152.3(7)
C2b C3b H1c3b . . 119.8423
C2b C3b C8b 6_555 . 152.3(7)
C2b C3b C8b 6_555 6_555 32.0(4)
C2b C3b H1c3b 6_555 . 119.8423
C8b C3b C8b . 6_555 175.7(5)
C8b C3b H1c3b . . 87.8524
C8b C3b H1c3b 6_555 . 87.8524
O81b C2b O71b . . 87.5(3)
O81b C2b O82b . . 56.5(3)
O81b C2b C7b . . 110.6(4)
O81b C2b C6b . . 161.5(5)
O81b C2b C1b . . 140.4(6)
O81b C2b C1b . 6_555 150.4(4)
O81b C2b C3b . . 96.1(6)
O81b C2b C2b . 6_555 124.1(4)
O81b C2b C8b . . 28.6(4)
O81b C2b H1c3b . . 73.4703
O71b C2b O82b . . 68.5(3)
O71b C2b C7b . . 25.2(2)
O71b C2b C6b . . 80.1(3)
O71b C2b C1b . . 52.9(4)
O71b C2b C1b . 6_555 107.7(3)
O71b C2b C3b . . 155.7(7)
O71b C2b C2b . 6_555 134.4(4)
O71b C2b C8b . . 74.7(4)
O71b C2b H1c3b . . 155.1385
O82b C2b C7b . . 75.7(3)
O82b C2b C6b . . 129.0(4)
O82b C2b C1b . . 102.3(6)
O82b C2b C1b . 6_555 152.6(4)
O82b C2b C3b . . 132.7(6)
O82b C2b C2b . 6_555 154.8(4)
O82b C2b C8b . . 28.0(4)
O82b C2b H1c3b . . 111.2006
C7b C2b C6b . . 60.6(3)
C7b C2b C1b . . 31.0(4)
C7b C2b C1b . 6_555 90.5(3)
C7b C2b C3b . . 150.0(6)
C7b C2b C2b . 6_555 120.3(4)
C7b C2b C8b . . 91.8(5)
C7b C2b H1c3b . . 172.9781
C6b C2b C1b . . 29.7(4)
C6b C2b C1b . 6_555 30.1(2)
C6b C2b C3b . . 89.8(5)
C6b C2b C2b . 6_555 60.0(3)
C6b C2b C8b . . 152.1(6)
C6b C2b H1c3b . . 113.7834
C1b C2b C1b . 6_555 59.8(5)
C1b C2b C3b . . 119.6(8)
C1b C2b C2b . 6_555 89.7(5)
C1b C2b C8b . . 122.4(7)
C1b C2b H1c3b . . 143.5315
C1b C2b C3b 6_555 . 59.8(5)
C1b C2b C2b 6_555 6_555 29.9(3)
C1b C2b C8b 6_555 . 177.6(6)
C1b C2b H1c3b 6_555 . 83.7367
C3b C2b C2b . 6_555 29.8(4)
C3b C2b C8b . . 118.0(7)
C3b C2b H1c3b . . 23.969
C2b C2b C8b 6_555 . 147.9(6)
C2b C2b H1c3b 6_555 . 53.8113
C8b C2b H1c3b . . 94.079
O81b C8b O71b . . 117.6(6)
O81b C8b O82b . . 123.0(7)
O81b C8b C7b . . 139.1(6)
O81b C8b C1b . . 135.8(6)
O81b C8b C3b . . 94.6(6)
O81b C8b C2b . . 117.5(7)
O81b C8b H1c3b . . 77.4686
O71b C8b O82b . . 82.4(5)
O71b C8b C7b . . 24.7(2)
O71b C8b C1b . . 51.0(3)
O71b C8b C3b . . 103.7(4)
O71b C8b C2b . . 75.9(4)
O71b C8b H1c3b . . 123.3556
O82b C8b C7b . . 79.8(5)
O82b C8b C1b . . 99.3(5)
O82b C8b C3b . . 134.3(7)
O82b C8b C2b . . 119.0(7)
O82b C8b H1c3b . . 137.6339
C7b C8b C1b . . 30.5(3)
C7b C8b C3b . . 88.0(4)
C7b C8b C2b . . 58.1(4)
C7b C8b H1c3b . . 109.547
C1b C8b C3b . . 57.8(3)
C1b C8b C2b . . 27.8(4)
C1b C8b H1c3b . . 79.3257
C3b C8b C2b . . 30.0(4)
C3b C8b H1c3b . . 21.5455
C2b C8b H1c3b . . 51.5071
O72a C3a O72a . 6_555 126.1(4)
O72a C3a C7a . . 26.8(2)
O72a C3a C7a . 6_555 152.6(5)
O72a C3a C1a . . 54.8(4)
O72a C3a C1a . 2_655 84.5(2)
O72a C3a C1a . 5_655 142.2(4)
O72a C3a C1a . 6_555 165.9(7)
O72a C3a C3a . 2_655 113.5(2)
O72a C3a H1c3a . . 66.7524
O72a C3a C7a 6_555 . 152.6(5)
O72a C3a C7a 6_555 6_555 26.8(2)
O72a C3a C1a 6_555 . 165.9(7)
O72a C3a C1a 6_555 2_655 142.2(4)
O72a C3a C1a 6_555 5_655 84.5(2)
O72a C3a C1a 6_555 6_555 54.8(4)
O72a C3a C3a 6_555 2_655 113.5(2)
O72a C3a H1c3a 6_555 . 66.7524
C7a C3a C7a . 6_555 173.9(6)
C7a C3a C1a . . 31.7(4)
C7a C3a C1a . 2_655 61.9(3)
C7a C3a C1a . 5_655 121.4(5)
C7a C3a C1a . 6_555 151.8(7)
C7a C3a C3a . 2_655 91.7(3)
C7a C3a H1c3a . . 88.2605
C7a C3a C1a 6_555 . 151.8(7)
C7a C3a C1a 6_555 2_655 121.4(5)
C7a C3a C1a 6_555 5_655 61.9(3)
C7a C3a C1a 6_555 6_555 31.7(4)
C7a C3a C3a 6_555 2_655 91.7(3)
C7a C3a H1c3a 6_555 . 88.2605
C1a C3a C1a . 2_655 30.4(4)
C1a C3a C1a . 5_655 90.0(6)
C1a C3a C1a . 6_555 120.3(9)
C1a C3a C3a . 2_655 60.2(5)
C1a C3a H1c3a . . 119.8357
C1a C3a C1a 2_655 5_655 59.6(4)
C1a C3a C1a 2_655 6_555 90.0(6)
C1a C3a C3a 2_655 2_655 29.8(2)
C1a C3a H1c3a 2_655 . 150.1729
C1a C3a C1a 5_655 6_555 30.4(4)
C1a C3a C3a 5_655 2_655 29.8(2)
C1a C3a H1c3a 5_655 . 150.1729
C1a C3a C3a 6_555 2_655 60.2(5)
C1a C3a H1c3a 6_555 . 119.8357
C3a C3a H1c3a 2_655 . 178.9652
O12u O3w O12u 3_555 4_455 100.7(5)
O12u O3w N1 3_555 3_555 71.3(2)
O12u O3w N1 3_555 4_455 171.9(5)
O12u O3w N1 4_455 3_555 171.9(5)
O12u O3w N1 4_455 4_455 71.3(2)
N1 O3w N1 3_555 4_455 116.7(6)
O1h O4w O31u . 3_545 119.9(3)
O1h O4w O22u . 2_555 117.4(3)
O31u O4w O22u 3_545 2_555 84.8(3)
O2h N1 O3w . 3_545 97.2(4)
O72b H1c6b O72b . 6_555 161.0443
O72b H1c6b C7b . . 27.9227
O72b H1c6b C7b . 6_555 164.1105
O72b H1c6b C6b . . 94.4299
O72b H1c6b C1b . . 58.9947
O72b H1c6b C1b . 6_555 129.8161
O72b H1c6b C7b 6_555 . 164.1104
O72b H1c6b C7b 6_555 6_555 27.9226
O72b H1c6b C6b 6_555 . 94.4299
O72b H1c6b C1b 6_555 . 129.8161
O72b H1c6b C1b 6_555 6_555 58.9947
C7b H1c6b C7b . 6_555 138.6037
C7b H1c6b C6b . . 69.9657
C7b H1c6b C1b . . 34.3526
C7b H1c6b C1b . 6_555 105.6787
C7b H1c6b C6b 6_555 . 69.9657
C7b H1c6b C1b 6_555 . 105.6787
C7b H1c6b C1b 6_555 6_555 34.3525
C6b H1c6b C1b . . 35.8536
C6b H1c6b C1b . 6_555 35.8537
C1b H1c6b C1b . 6_555 71.7073
O81b H1c3b O81b . 6_555 146.0921
O81b H1c3b C3b . . 93.0591
O81b H1c3b C2b . . 58.5527
O81b H1c3b C2b . 6_555 127.4346
O81b H1c3b C8b . . 27.9477
O81b H1c3b C8b . 6_555 157.086
O81b H1c3b C3b 6_555 . 93.0591
O81b H1c3b C2b 6_555 . 127.4346
O81b H1c3b C2b 6_555 6_555 58.5527
O81b H1c3b C8b 6_555 . 157.086
O81b H1c3b C8b 6_555 6_555 27.9477
C3b H1c3b C2b . . 36.1887
C3b H1c3b C2b . 6_555 36.1887
C3b H1c3b C8b . . 70.602
C3b H1c3b C8b . 6_555 70.602
C2b H1c3b C2b . 6_555 72.3773
C2b H1c3b C8b . . 34.4139
C2b H1c3b C8b . 6_555 106.7904
C2b H1c3b C8b 6_555 . 106.7904
C2b H1c3b C8b 6_555 6_555 34.4139
C8b H1c3b C8b . 6_555 141.2012
O72a H1c3a O72a . 6_555 151.0882
O72a H1c3a C7a . . 28.3565
O72a H1c3a C7a . 6_555 160.3544
O72a H1c3a C1a . . 58.5116
O72a H1c3a C1a . 6_555 128.5217
O72a H1c3a C3a . . 93.5719
O72a H1c3a C7a 6_555 . 160.3544
O72a H1c3a C7a 6_555 6_555 28.3566
O72a H1c3a C1a 6_555 . 128.5217
O72a H1c3a C1a 6_555 6_555 58.5116
O72a H1c3a C3a 6_555 . 93.5719
C7a H1c3a C7a . 6_555 140.3326
C7a H1c3a C1a . . 34.123
C7a H1c3a C1a . 6_555 106.5345
C7a H1c3a C3a . . 70.3176
C7a H1c3a C1a 6_555 . 106.5345
C7a H1c3a C1a 6_555 6_555 34.123
C7a H1c3a C3a 6_555 . 70.3176
C1a H1c3a C1a . 6_555 72.497
C1a H1c3a C3a . . 36.2485
C1a H1c3a C3a 6_555 . 36.2485

loop_
_geom_bond_atom_site_label_1
_geom_bond_atom_site_label_2
_geom_bond_site_symmetry_2
_geom_bond_distance
U1 O1h . 2.490(6)
U1 O1 . 2.276(6)
U1 O11u . 1.763(6)
U1 O12u . 1.748(6)
U1 O72b . 2.394(6)
U1 O72a . 2.399(6)
U1 O2h . 2.439(6)
U2 O1h . 2.423(6)
U2 O81b 2_555 2.406(6)
U2 O71b . 2.390(6)
U2 O1 4_455 2.279(6)
U2 O21u . 1.762(6)
U2 O22u . 1.778(6)
U2 O2h 4_455 2.418(6)
U3 O1h . 2.432(5)
U3 O71a 4_455 2.414(6)
U3 O82b 3_555 2.370(6)
U3 O31u . 1.774(6)
U3 O2h . 2.516(6)
U3 O32u . 1.776(6)
O1h O71b . 2.902(8)
O1h O1 4_455 2.717(8)
O1h O12u . 2.888(8)
O1h O21u . 2.950(8)
O1h O31u . 2.941(8)
O1h O2h . 2.653(8)
O1h O4w . 2.720(9)
O81b O71b 2_555 2.792(9)
O81b O82b . 2.239(9)
O81b O21u 2_555 2.816(8)
O81b O2h 3_545 2.937(8)
O81b C3b . 2.862(8)
O81b C2b . 2.354(10)
O81b C8b . 1.270(10)
O81b H1c3b . 2.6452
O71a O71a 2_655 2.940(8)
O71a O82b 2_655 2.769(9)
O71a O1 . 2.996(8)
O71a O72a . 2.226(8)
O71a O32u 4_555 2.993(8)
O71a C7a . 1.235(10)
O71a C7a 2_655 2.952(10)
O71a C1a . 2.359(10)
O71a C1a 2_655 2.963(10)
O71b O22u . 2.840(9)
O71b O72b . 2.231(9)
O71b C7b . 1.252(11)
O71b C1b . 2.363(10)
O71b C2b . 2.925(10)
O71b C8b . 2.908(10)
O82b O31u 3_545 2.904(8)
O82b O2h 3_545 2.957(8)
O82b O32u 3_545 2.983(8)
O82b C1b . 2.999(10)
O82b C2b . 2.379(10)
O82b C8b . 1.277(10)
O1 O11u . 2.941(9)
O1 O12u . 2.840(8)
O1 O21u 4_555 2.884(9)
O1 O31u 4_555 2.841(8)
O1 O22u 4_555 2.890(8)
O1 O72a . 2.960(9)
O1 O2h . 2.728(8)
O1 O32u 4_555 2.935(9)
O11u O72b . 2.905(8)
O11u O72a . 2.940(8)
O12u O72b . 2.997(9)
O12u O3w 3_545 2.946(12)
O31u O4w 3_555 2.922(10)
O22u O2h 4_455 2.904(8)
O22u O4w 2_555 2.881(10)
O72b O72a . 2.741(9)
O72b C7b . 1.281(10)
O72b C6b . 2.902(7)
O72b C1b . 2.384(10)
O72b H1c6b . 2.6656
O72a C7a . 1.285(10)
O72a C1a . 2.337(10)
O72a C3a . 2.846(8)
O72a H1c3a . 2.6197
O2h O32u . 2.931(8)
O2h N1 . 2.739(11)
O32u O2w 4_455 2.99(3)
C7b C6b . 2.486(9)
C7b C1b . 1.498(11)
C7b C2b . 2.508(11)
C7b C8b . 2.951(11)
C7b H1c6b . 2.6451
C6b C1b . 1.395(9)
C6b C1b 6_555 1.395(9)
C6b C3b . 2.789(14)
C6b C2b . 2.420(12)
C6b C2b 6_555 2.420(12)
C6b H1c6b . 0.96
C7a C7a 2_655 2.972(11)
C7a C1a . 1.479(12)
C7a C1a 2_655 2.530(11)
C7a C3a . 2.475(9)
C7a H1c3a . 2.6272
C1a C1a 2_655 1.425(11)
C1a C1a 5_655 2.816(11)
C1a C1a 6_555 2.429(12)
C1a C3a . 1.400(10)
C1a C3a 2_655 2.444(12)
C1a H1c3a . 2.0542
C1b C1b 6_555 2.407(11)
C1b C3b . 2.407(12)
C1b C2b . 1.390(11)
C1b C2b 6_555 2.785(11)
C1b C8b . 2.515(11)
C1b H1c6b . 2.0552
C3b C2b . 1.395(10)
C3b C2b 6_555 1.395(10)
C3b C8b . 2.466(8)
C3b C8b 6_555 2.466(8)
C3b H1c3b . 0.96
C2b C2b 6_555 2.421(12)
C2b C8b . 1.480(11)
C2b H1c3b . 2.0498
C8b H1c3b . 2.6122
C3a C3a 2_655 2.817(15)
C3a H1c3a . 0.96
O3w N1 3_555 2.918(13)
O3w N1 4_455 2.918(13)
